data_2019880
loop_
_publ_author_name
'H\"utzler, Wilhelm Maximilian'
'Egert, Ernst'

_publ_section_title
;
 Cocrystals of 6-methyl-2-thiouracil: presence of the
 acceptor--donor--acceptor/donor--acceptor--donor synthon
;
_journal_issue 3
_journal_name_full 'Acta Crystallographica Section C'
_journal_page_first
;
;
_journal_paper_doi 10.1107/S2053229615002867
_journal_volume 71
_journal_year 2015
_chemical_formula_iupac 'C4 H8 N5 +, C5 H5 N2 O S -, C5 H6 N2 O S, 2C3 H7 N O'
_chemical_formula_moiety 'C4 H8 N5 +, C5 H5 N2 O S -, C5 H6 N2 O S, 2(C3 H7 N O)'
_chemical_formula_sum 'C20 H33 N11 O4 S2'
_chemical_formula_weight 555.69
_chemical_name_systematic
'2,4,6-Triaminopyrimidinium 6-methyl-2-thiouracilate--6-methyl-2-thiouracil--dimethylformamide (1/1/1)'
_space_group_crystal_system monoclinic
_space_group_IT_number 11
_space_group_name_Hall '-P 2yb'
_space_group_name_H-M_alt 'P 1 21/m 1'
_symmetry_space_group_name_Hall '-P 2yb'
_symmetry_space_group_name_H-M 'P 1 21/m 1'
_atom_sites_solution_hydrogens mixed
_audit_creation_method SHELXL-1997
_cell_angle_alpha 90
_cell_angle_beta 98.887(7)
_cell_angle_gamma 90
_cell_formula_units_Z 2
_cell_length_a 8.2680(8)
_cell_length_b 6.6000(4)
_cell_length_c 25.043(2)
_cell_measurement_reflns_used 20998
_cell_measurement_temperature 173(2)
_cell_measurement_theta_max 26.46
_cell_measurement_theta_min 2.46
_cell_volume 1350.16(19)
_computing_cell_refinement
;
X-AREA (Stoe & Cie, 2001)
;
_computing_data_collection
;
X-AREA (Stoe & Cie, 2001)
;
_computing_data_reduction
;
X-AREA (Stoe & Cie, 2001)
;
_computing_molecular_graphics
;
Mercury (Macrae <i>et al.</i>,  2008) and XP in SHELXTL-Plus (Sheldrick,
2008)
;
_computing_publication_material
;
publCIF (Westrip, 2010)
;
_computing_structure_refinement
;
SHELXL2013 (Sheldrick, 2015)
;
_computing_structure_solution
;
SHELXS97 (Sheldrick, 2008)
;
_diffrn_ambient_temperature 173(2)
_diffrn_measured_fraction_theta_full 0.992
_diffrn_measured_fraction_theta_max 0.990
_diffrn_measurement_device_type 'Stoe IPDS II two-circle'
_diffrn_measurement_method \w
_diffrn_radiation_type MoK\a
_diffrn_radiation_wavelength 0.71073
_diffrn_reflns_av_R_equivalents 0.0317
_diffrn_reflns_limit_h_max 9
_diffrn_reflns_limit_h_min -10
_diffrn_reflns_limit_k_max 8
_diffrn_reflns_limit_k_min -8
_diffrn_reflns_limit_l_max 30
_diffrn_reflns_limit_l_min -30
_diffrn_reflns_number 10981
_diffrn_reflns_theta_full 25.000
_diffrn_reflns_theta_max 25.941
_diffrn_reflns_theta_min 2.470
_exptl_absorpt_coefficient_mu 0.246
_exptl_absorpt_correction_T_max 0.956
_exptl_absorpt_correction_T_min 0.912
_exptl_absorpt_correction_type multi-scan
_exptl_absorpt_process_details
;
(X-AREA; Stoe & Cie, 2001)
;
_exptl_crystal_colour colourless
_exptl_crystal_density_diffrn 1.367
_exptl_crystal_description block
_exptl_crystal_F_000 588
_exptl_crystal_size_max 0.380
_exptl_crystal_size_mid 0.320
_exptl_crystal_size_min 0.180
_refine_diff_density_max 0.226
_refine_diff_density_min -0.252
_refine_ls_extinction_method none
_refine_ls_goodness_of_fit_ref 1.150
_refine_ls_hydrogen_treatment mixed
_refine_ls_matrix_type full
_refine_ls_number_parameters 244
_refine_ls_number_reflns 2836
_refine_ls_number_restraints 10
_refine_ls_restrained_S_all 1.148
_refine_ls_R_factor_all 0.0413
_refine_ls_R_factor_gt 0.0367
_refine_ls_shift/su_max 0.000
_refine_ls_shift/su_mean 0.000
_refine_ls_structure_factor_coef Fsqd
_refine_ls_weighting_details 'w=1/[\s^2^(Fo^2^)+(0.0434P)^2^+0.6067P] where P=(Fo^2^+2Fc^2^)/3'
_refine_ls_weighting_scheme calc
_refine_ls_wR_factor_gt 0.0994
_refine_ls_wR_factor_ref 0.1019
_reflns_number_gt 2588
_reflns_number_total 2836
_reflns_threshold_expression I>2\s(I)
_cod_data_source_file sk3578sup1.cif
_cod_data_source_block V
_cod_database_code 2019880
_cod_database_fobs_code 2019880
_shelx_space_group_comment
;
The symmetry employed for this shelxl refinement is uniquely defined
by the following loop, which should always be used as a source of
symmetry information in preference to the above space-group names.
They are only intended as comments.
;
_shelx_estimated_absorpt_t_min 0.912
_shelx_estimated_absorpt_t_max 0.957
_shelxl_version_number 2.013

loop_
_space_group_symop_operation_xyz
'x, y, z'
'-x, y+1/2, -z'
'-x, -y, -z'
'x, -y-1/2, z'

loop_
_atom_site_type_symbol
_atom_site_label
_atom_site_fract_x
_atom_site_fract_y
_atom_site_fract_z
_atom_site_U_iso_or_equiv
_atom_site_adp_type
_atom_site_calc_flag
_atom_site_occupancy
_atom_site_disorder_assembly
_atom_site_disorder_group
N N1A 0.2568(2) 0.2500 -0.07376(8) 0.0303(4) Uani d 1 . .
H H1A 0.277(3) 0.2500 -0.1073(8) 0.036 Uiso d 1 . .
C C2A 0.3805(3) 0.2500 -0.03157(9) 0.0277(5) Uani d 1 . .
S S21A 0.57544(7) 0.2500 -0.04155(2) 0.03333(17) Uani d 1 . .
N N3A 0.3343(2) 0.2500 0.01840(8) 0.0285(4) Uani d 1 . .
H H3A 0.416(3) 0.2500 0.0454(9) 0.034 Uiso d 1 . .
C C4A 0.1757(3) 0.2500 0.02881(9) 0.0305(5) Uani d 1 . .
O O41A 0.14919(19) 0.2500 0.07611(6) 0.0387(4) Uani d 1 . .
C C5A 0.0527(3) 0.2500 -0.01817(9) 0.0336(5) Uani d 1 . .
H H5A -0.0598 0.2500 -0.0142 0.040 Uiso calc 1 . .
C C6A 0.0955(3) 0.2500 -0.06796(9) 0.0313(5) Uani d 1 . .
C C61A -0.0246(3) 0.2500 -0.11931(10) 0.0403(6) Uani d 1 . .
H H61A -0.1363 0.2500 -0.1107 0.060 Uiso calc 0.74(3) A 1
H H62A -0.0080 0.1288 -0.1404 0.060 Uiso calc 0.368(16) A 1
H H63A -0.0080 0.3712 -0.1404 0.060 Uiso calc 0.368(16) A 1
H H64A 0.0347 0.2500 -0.1503 0.060 Uiso calc 0.26(3) A 2
H H65A -0.0935 0.3712 -0.1206 0.060 Uiso calc 0.132(16) A 2
H H66A -0.0935 0.1288 -0.1206 0.060 Uiso calc 0.132(16) A 2
N N1B 0.4998(2) 0.2500 0.42379(7) 0.0303(4) Uani d 1 . .
H H1B 0.558(3) 0.2500 0.4559(8) 0.036 Uiso d 1 . .
C C2B 0.5791(3) 0.2500 0.37962(9) 0.0302(5) Uani d 1 . .
S S21B 0.78692(7) 0.2500 0.39207(2) 0.0458(2) Uani d 1 . .
N N3B 0.4938(2) 0.2500 0.32940(7) 0.0302(4) Uani d 1 . .
C C4B 0.3265(3) 0.2500 0.32283(9) 0.0304(5) Uani d 1 . .
O O41B 0.24638(19) 0.2500 0.27568(6) 0.0378(4) Uani d 1 . .
C C5B 0.2457(3) 0.2500 0.36933(9) 0.0335(5) Uani d 1 . .
H H5B 0.1295 0.2500 0.3650 0.040 Uiso calc 1 . .
C C6B 0.3340(3) 0.2500 0.41956(9) 0.0300(5) Uani d 1 . .
C C61B 0.2622(3) 0.2500 0.47071(9) 0.0377(6) Uani d 1 . .
H H61B 0.1425 0.2500 0.4621 0.056 Uiso calc 1 . .
H H62B 0.2985 0.3712 0.4918 0.056 Uiso calc 0.5 . .
H H63B 0.2985 0.1288 0.4918 0.056 Uiso calc 0.5 . .
N N1C 0.5835(2) 0.2500 0.12805(7) 0.0278(4) Uani d 1 . .
C C2C 0.5317(3) 0.2500 0.17556(9) 0.0276(5) Uani d 1 . .
N N21C 0.3722(2) 0.2500 0.17763(8) 0.0369(5) Uani d 1 . .
H H21C 0.306(3) 0.2500 0.1463(9) 0.044 Uiso d 1 . .
H H22C 0.330(3) 0.2500 0.2071(9) 0.044 Uiso d 1 . .
N N3C 0.6346(2) 0.2500 0.22384(8) 0.0292(4) Uani d 1 . .
H H3C 0.591(3) 0.2500 0.2541(8) 0.035 Uiso d 1 . .
C C4C 0.8009(3) 0.2500 0.22510(9) 0.0296(5) Uani d 1 . .
N N41C 0.8946(2) 0.2500 0.27300(8) 0.0406(5) Uani d 1 . .
H H41C 0.854(4) 0.2500 0.3032(9) 0.049 Uiso d 1 . .
H H42C 1.000(2) 0.2500 0.2727(13) 0.049 Uiso d 1 . .
C C5C 0.8600(3) 0.2500 0.17666(9) 0.0297(5) Uani d 1 . .
H H5C 0.9745 0.2500 0.1758 0.036 Uiso calc 1 . .
C C6C 0.7485(3) 0.2500 0.12902(9) 0.0274(5) Uani d 1 . .
N N61C 0.8005(2) 0.2500 0.08109(8) 0.0341(5) Uani d 1 . .
H H61C 0.905(2) 0.2500 0.0787(12) 0.041 Uiso d 1 . .
H H62C 0.728(3) 0.2500 0.0523(9) 0.041 Uiso d 1 . .
C C1X 0.4470(3) 0.2500 -0.18893(10) 0.0350(5) Uani d 1 . .
H H1X 0.5350 0.2500 -0.1597 0.042 Uiso calc 1 . .
O O11X 0.3073(2) 0.2500 -0.17780(7) 0.0406(4) Uani d 1 . .
N N2X 0.4844(3) 0.2500 -0.23839(8) 0.0357(5) Uani d 1 . .
C C3X 0.3574(3) 0.2500 -0.28540(10) 0.0452(7) Uani d 1 . .
H H3X1 0.2497 0.2500 -0.2736 0.068 Uiso calc 1 . .
H H3X2 0.3684 0.1288 -0.3071 0.068 Uiso calc 0.5 . .
H H3X3 0.3684 0.3712 -0.3071 0.068 Uiso calc 0.5 . .
C C4X 0.6536(3) 0.2500 -0.24770(12) 0.0480(7) Uani d 1 . .
H H4X1 0.7266 0.2500 -0.2129 0.072 Uiso calc 1 . .
H H4X2 0.6742 0.3712 -0.2682 0.072 Uiso calc 0.5 . .
H H4X3 0.6742 0.1288 -0.2682 0.072 Uiso calc 0.5 . .
C C1Y 0.7031(3) 0.2500 0.58127(10) 0.0376(6) Uani d 1 . .
H H1Y 0.6457 0.2500 0.6113 0.045 Uiso calc 1 . .
O O11Y 0.6206(2) 0.2500 0.53625(7) 0.0456(5) Uani d 1 . .
N N2Y 0.8650(2) 0.2500 0.59181(8) 0.0365(5) Uani d 1 . .
C C3Y 0.9650(3) 0.2500 0.54872(11) 0.0452(7) Uani d 1 . .
H H3Y1 0.8937 0.2500 0.5136 0.068 Uiso calc 1 . .
H H3Y2 1.0342 0.1288 0.5518 0.068 Uiso calc 0.5 . .
H H3Y3 1.0342 0.3712 0.5518 0.068 Uiso calc 0.5 . .
C C4Y 0.9517(3) 0.2500 0.64663(10) 0.0495(7) Uani d 1 . .
H H4Y1 0.8726 0.2500 0.6720 0.074 Uiso calc 1 . .
H H4Y2 1.0205 0.3712 0.6525 0.074 Uiso calc 0.5 . .
H H4Y3 1.0205 0.1288 0.6525 0.074 Uiso calc 0.5 . .

loop_
_atom_site_aniso_label
_atom_site_aniso_U_11
_atom_site_aniso_U_22
_atom_site_aniso_U_33
_atom_site_aniso_U_12
_atom_site_aniso_U_13
_atom_site_aniso_U_23
N1A 0.0256(9) 0.0436(11) 0.0224(9) 0.000 0.0057(8) 0.000
C2A 0.0264(11) 0.0317(11) 0.0256(11) 0.000 0.0057(9) 0.000
S21A 0.0223(3) 0.0524(4) 0.0263(3) 0.000 0.0072(2) 0.000
N3A 0.0213(9) 0.0415(11) 0.0228(9) 0.000 0.0038(7) 0.000
C4A 0.0242(11) 0.0417(13) 0.0259(11) 0.000 0.0051(9) 0.000
O41A 0.0226(8) 0.0714(12) 0.0227(8) 0.000 0.0058(6) 0.000
C5A 0.0197(10) 0.0520(14) 0.0292(12) 0.000 0.0043(9) 0.000
C6A 0.0245(11) 0.0408(13) 0.0285(12) 0.000 0.0032(9) 0.000
C61A 0.0296(12) 0.0621(17) 0.0282(12) 0.000 0.0015(10) 0.000
N1B 0.0229(9) 0.0478(12) 0.0195(9) 0.000 0.0017(7) 0.000
C2B 0.0247(11) 0.0436(13) 0.0220(10) 0.000 0.0030(8) 0.000
S21B 0.0198(3) 0.0935(6) 0.0240(3) 0.000 0.0027(2) 0.000
N3B 0.0209(9) 0.0473(12) 0.0225(9) 0.000 0.0036(7) 0.000
C4B 0.0230(11) 0.0420(13) 0.0264(11) 0.000 0.0040(9) 0.000
O41B 0.0224(8) 0.0685(12) 0.0220(8) 0.000 0.0017(6) 0.000
C5B 0.0203(10) 0.0549(15) 0.0257(11) 0.000 0.0046(9) 0.000
C6B 0.0238(11) 0.0422(13) 0.0251(11) 0.000 0.0068(9) 0.000
C61B 0.0260(11) 0.0639(17) 0.0241(11) 0.000 0.0071(9) 0.000
N1C 0.0193(9) 0.0415(11) 0.0228(9) 0.000 0.0038(7) 0.000
C2C 0.0220(10) 0.0376(12) 0.0233(10) 0.000 0.0032(8) 0.000
N21C 0.0199(9) 0.0691(15) 0.0222(9) 0.000 0.0049(7) 0.000
N3C 0.0203(9) 0.0461(11) 0.0218(9) 0.000 0.0046(7) 0.000
C4C 0.0218(10) 0.0413(13) 0.0250(11) 0.000 0.0018(8) 0.000
N41C 0.0204(9) 0.0797(17) 0.0212(10) 0.000 0.0015(8) 0.000
C5C 0.0186(10) 0.0455(13) 0.0251(11) 0.000 0.0040(8) 0.000
C6C 0.0231(10) 0.0354(12) 0.0244(10) 0.000 0.0060(8) 0.000
N61C 0.0208(9) 0.0600(13) 0.0220(9) 0.000 0.0048(7) 0.000
C1X 0.0365(13) 0.0415(13) 0.0266(11) 0.000 0.0035(10) 0.000
O11X 0.0358(10) 0.0577(11) 0.0295(9) 0.000 0.0088(7) 0.000
N2X 0.0342(11) 0.0480(12) 0.0255(10) 0.000 0.0061(8) 0.000
C3X 0.0481(16) 0.0606(17) 0.0254(12) 0.000 0.0010(11) 0.000
C4X 0.0405(15) 0.0672(19) 0.0391(14) 0.000 0.0153(12) 0.000
C1Y 0.0326(12) 0.0541(16) 0.0261(12) 0.000 0.0052(10) 0.000
O11Y 0.0375(10) 0.0692(13) 0.0276(9) 0.000 -0.0029(7) 0.000
N2Y 0.0299(10) 0.0583(13) 0.0214(9) 0.000 0.0041(8) 0.000
C3Y 0.0368(14) 0.0691(19) 0.0316(13) 0.000 0.0118(11) 0.000
C4Y 0.0403(14) 0.081(2) 0.0253(12) 0.000 -0.0018(11) 0.000

loop_
_atom_type_symbol
_atom_type_description
_atom_type_scat_dispersion_real
_atom_type_scat_dispersion_imag
_atom_type_scat_source
C C 0.0033 0.0016 'International Tables Vol C Tables 4.2.6.8 and 6.1.1.4'
H H 0.0000 0.0000 'International Tables Vol C Tables 4.2.6.8 and 6.1.1.4'
N N 0.0061 0.0033 'International Tables Vol C Tables 4.2.6.8 and 6.1.1.4'
O O 0.0106 0.0060 'International Tables Vol C Tables 4.2.6.8 and 6.1.1.4'
S S 0.1246 0.1234 'International Tables Vol C Tables 4.2.6.8 and 6.1.1.4'

loop_
_geom_angle_atom_site_label_1
_geom_angle_atom_site_label_2
_geom_angle_atom_site_label_3
_geom_angle
C2A N1A C6A 123.41(19)
C2A N1A H1A 120.7(18)
C6A N1A H1A 115.9(18)
N1A C2A N3A 115.59(19)
N1A C2A S21A 120.95(17)
N3A C2A S21A 123.46(17)
C2A N3A C4A 125.75(19)
C2A N3A H3A 114.7(18)
C4A N3A H3A 119.5(18)
O41A C4A N3A 119.7(2)
O41A C4A C5A 125.4(2)
N3A C4A C5A 114.9(2)
C6A C5A C4A 120.4(2)
C6A C5A H5A 119.8
C4A C5A H5A 119.8
C5A C6A N1A 120.0(2)
C5A C6A C61A 124.0(2)
N1A C6A C61A 116.0(2)
C6A C61A H61A 109.5
C6A C61A H62A 109.5
H61A C61A H62A 109.5
C6A C61A H63A 109.5
H61A C61A H63A 109.5
H62A C61A H63A 109.5
C6A C61A H64A 109.5
C6A C61A H65A 109.5
H64A C61A H65A 109.5
C6A C61A H66A 109.5
H64A C61A H66A 109.5
H65A C61A H66A 109.5
C6B N1B C2B 122.68(19)
C6B N1B H1B 118.8(18)
C2B N1B H1B 118.5(18)
N3B C2B N1B 120.5(2)
N3B C2B S21B 122.82(17)
N1B C2B S21B 116.65(17)
C2B N3B C4B 119.20(19)
O41B C4B N3B 119.2(2)
O41B C4B C5B 121.2(2)
N3B C4B C5B 119.6(2)
C6B C5B C4B 120.3(2)
C6B C5B H5B 119.9
C4B C5B H5B 119.9
C5B C6B N1B 117.7(2)
C5B C6B C61B 124.6(2)
N1B C6B C61B 117.6(2)
C6B C61B H61B 109.5
C6B C61B H62B 109.5
H61B C61B H62B 109.5
C6B C61B H63B 109.5
H61B C61B H63B 109.5
H62B C61B H63B 109.5
C2C N1C C6C 116.51(19)
N1C C2C N21C 119.7(2)
N1C C2C N3C 123.41(19)
N21C C2C N3C 116.9(2)
C2C N21C H21C 116.5(19)
C2C N21C H22C 124(2)
H21C N21C H22C 119(3)
C2C N3C C4C 120.37(19)
C2C N3C H3C 118.5(18)
C4C N3C H3C 121.2(18)
N41C C4C N3C 117.7(2)
N41C C4C C5C 124.1(2)
N3C C4C C5C 118.1(2)
C4C N41C H41C 123(2)
C4C N41C H42C 116(2)
H41C N41C H42C 122(3)
C4C C5C C6C 118.5(2)
C4C C5C H5C 120.7
C6C C5C H5C 120.7
N61C C6C N1C 116.4(2)
N61C C6C C5C 120.5(2)
N1C C6C C5C 123.0(2)
C6C N61C H61C 121.3(19)
C6C N61C H62C 118.3(19)
H61C N61C H62C 120(3)
O11X C1X N2X 125.2(2)
O11X C1X H1X 117.4
N2X C1X H1X 117.4
C1X N2X C3X 121.0(2)
C1X N2X C4X 121.4(2)
C3X N2X C4X 117.6(2)
N2X C3X H3X1 109.5
N2X C3X H3X2 109.5
H3X1 C3X H3X2 109.5
N2X C3X H3X3 109.5
H3X1 C3X H3X3 109.5
H3X2 C3X H3X3 109.5
N2X C4X H4X1 109.5
N2X C4X H4X2 109.5
H4X1 C4X H4X2 109.5
N2X C4X H4X3 109.5
H4X1 C4X H4X3 109.5
H4X2 C4X H4X3 109.5
O11Y C1Y N2Y 125.9(2)
O11Y C1Y H1Y 117.1
N2Y C1Y H1Y 117.1
C1Y N2Y C4Y 121.8(2)
C1Y N2Y C3Y 121.6(2)
C4Y N2Y C3Y 116.6(2)
N2Y C3Y H3Y1 109.5
N2Y C3Y H3Y2 109.5
H3Y1 C3Y H3Y2 109.5
N2Y C3Y H3Y3 109.5
H3Y1 C3Y H3Y3 109.5
H3Y2 C3Y H3Y3 109.5
N2Y C4Y H4Y1 109.5
N2Y C4Y H4Y2 109.5
H4Y1 C4Y H4Y2 109.5
N2Y C4Y H4Y3 109.5
H4Y1 C4Y H4Y3 109.5
H4Y2 C4Y H4Y3 109.5

loop_
_geom_bond_atom_site_label_1
_geom_bond_atom_site_label_2
_geom_bond_distance
N1A C2A 1.352(3)
N1A C6A 1.364(3)
N1A H1A 0.883(17)
C2A N3A 1.364(3)
C2A S21A 1.669(2)
N3A C4A 1.376(3)
N3A H3A 0.878(17)
C4A O41A 1.237(3)
C4A C5A 1.432(3)
C5A C6A 1.348(3)
C5A H5A 0.9500
C6A C61A 1.499(3)
C61A H61A 0.9800
C61A H62A 0.9800
C61A H63A 0.9800
C61A H64A 0.9800
C61A H65A 0.9800
C61A H66A 0.9800
N1B C6B 1.358(3)
N1B C2B 1.370(3)
N1B H1B 0.872(17)
C2B N3B 1.344(3)
C2B S21B 1.698(2)
N3B C4B 1.367(3)
C4B O41B 1.262(3)
C4B C5B 1.429(3)
C5B C6B 1.353(3)
C5B H5B 0.9500
C6B C61B 1.493(3)
C61B H61B 0.9800
C61B H62B 0.9800
C61B H63B 0.9800
N1C C2C 1.325(3)
N1C C6C 1.360(3)
C2C N21C 1.328(3)
C2C N3C 1.367(3)
N21C H21C 0.883(18)
N21C H22C 0.862(17)
N3C C4C 1.370(3)
N3C H3C 0.886(17)
C4C N41C 1.324(3)
C4C C5C 1.376(3)
N41C H41C 0.872(18)
N41C H42C 0.869(18)
C5C C6C 1.391(3)
C5C H5C 0.9500
C6C N61C 1.336(3)
N61C H61C 0.872(17)
N61C H62C 0.862(17)
C1X O11X 1.229(3)
C1X N2X 1.322(3)
C1X H1X 0.9500
N2X C3X 1.451(3)
N2X C4X 1.453(3)
C3X H3X1 0.9800
C3X H3X2 0.9800
C3X H3X3 0.9800
C4X H4X1 0.9800
C4X H4X2 0.9800
C4X H4X3 0.9800
C1Y O11Y 1.224(3)
C1Y N2Y 1.324(3)
C1Y H1Y 0.9500
N2Y C4Y 1.447(3)
N2Y C3Y 1.457(3)
C3Y H3Y1 0.9800
C3Y H3Y2 0.9800
C3Y H3Y3 0.9800
C4Y H4Y1 0.9800
C4Y H4Y2 0.9800
C4Y H4Y3 0.9800

loop_
_geom_hbond_atom_site_label_D
_geom_hbond_atom_site_label_H
_geom_hbond_atom_site_label_A
_geom_hbond_site_symmetry_A
_geom_hbond_distance_DH
_geom_hbond_distance_HA
_geom_hbond_distance_DA
_geom_hbond_angle_DHA
N1A H1A O11X . 0.883(17) 1.819(17) 2.701(2) 177(3)
N3A H3A N1C . 0.878(17) 2.306(18) 3.169(3) 167(2)
N1B H1B O11Y . 0.872(17) 1.998(19) 2.839(3) 162(3)
N21C H21C O41A . 0.883(18) 2.018(18) 2.901(3) 178(3)
N21C H22C O41B . 0.862(17) 1.949(18) 2.811(3) 177(3)
N3C H3C N3B . 0.886(17) 2.163(18) 3.049(3) 178(2)
N41C H41C S21B . 0.872(18) 2.377(19) 3.241(2) 171(3)
N41C H42C O41B 1_655 0.869(18) 2.030(18) 2.899(3) 177(3)
N61C H61C O41A 1_655 0.872(17) 2.033(18) 2.905(3) 178(3)
N61C H62C S21A . 0.862(17) 2.490(19) 3.336(2) 167(3)

loop_
_geom_torsion_atom_site_label_1
_geom_torsion_atom_site_label_2
_geom_torsion_atom_site_label_3
_geom_torsion_atom_site_label_4
_geom_torsion
C6A N1A C2A N3A 0.000000
C6A N1A C2A S21A 180.000000
N1A C2A N3A C4A 0.000000
S21A C2A N3A C4A 180.000000
C2A N3A C4A O41A 180.000000
C2A N3A C4A C5A 0.000000
O41A C4A C5A C6A 180.000000
N3A C4A C5A C6A 0.000000
C4A C5A C6A N1A 0.000000
C4A C5A C6A C61A 180.000000
C2A N1A C6A C5A 0.000000
C2A N1A C6A C61A 180.000000
C6B N1B C2B N3B 0.0000(10)
C6B N1B C2B S21B 180.0000(10)
N1B C2B N3B C4B 0.0000(10)
S21B C2B N3B C4B 180.0000(10)
C2B N3B C4B O41B 180.000000
C2B N3B C4B C5B 0.0000(10)
O41B C4B C5B C6B 180.0000(10)
N3B C4B C5B C6B 0.0000(10)
C4B C5B C6B N1B 0.0000(10)
C4B C5B C6B C61B 180.0000(10)
C2B N1B C6B C5B 0.0000(10)
C2B N1B C6B C61B 180.0000(10)
C6C N1C C2C N21C 180.000000
C6C N1C C2C N3C 0.000000
N1C C2C N3C C4C 0.000000
N21C C2C N3C C4C 180.000000
C2C N3C C4C N41C 180.000000
C2C N3C C4C C5C 0.000000
N41C C4C C5C C6C 180.000000
N3C C4C C5C C6C 0.000000
C2C N1C C6C N61C 180.000000
C2C N1C C6C C5C 0.000000
C4C C5C C6C N61C 180.000000
C4C C5C C6C N1C 0.000000
O11X C1X N2X C3X 0.0000(10)
O11X C1X N2X C4X 180.0000(10)
O11Y C1Y N2Y C4Y 180.0000(10)
O11Y C1Y N2Y C3Y 0.000(2)
